data_1562541
loop_
_publ_author_name
'Kadir, Abdukriem'
'Zheng, Guijuan'
'Zheng, Xiaofeng'
'Jin, Pengfei'
'Maiwulanjiang, Maitinuer'
'Gao, Biao'
'Aisa, Haji Akber'
'Yao, Guangmin'

_publ_section_title
;
 Structurally Diverse Diterpenoids from the Roots of <i>Salvia deserta</i>
 Based on Nine Different Skeletal Types.
;
_journal_issue 5
_journal_name_full 'Journal of natural products'
_journal_page_first 1442
_journal_page_last 1452
_journal_paper_doi 10.1021/acs.jnatprod.0c01180
_journal_volume 84
_journal_year 2021
_chemical_absolute_configuration ad
_chemical_formula_sum 'C20 H28 O4'
_chemical_formula_weight 332.42
_space_group_crystal_system orthorhombic
_space_group_IT_number 19
_space_group_name_Hall 'P 2ac 2ab'
_space_group_name_H-M_alt 'P 21 21 21'
_atom_sites_solution_hydrogens geom
_audit_creation_method SHELXL-2014/7
_cell_angle_alpha 90
_cell_angle_beta 90
_cell_angle_gamma 90
_cell_formula_units_Z 4
_cell_length_a 10.1197(2)
_cell_length_b 13.3423(2)
_cell_length_c 14.0083(2)
_cell_measurement_reflns_used 8289
_cell_measurement_temperature 299(2)
_cell_measurement_theta_max 68.72
_cell_measurement_theta_min 6.33
_cell_volume 1891.40(5)
_computing_cell_refinement 'Bruker SAINT'
_computing_data_collection 'Bruker APEX2'
_computing_data_reduction 'Bruker SAINT'
_computing_molecular_graphics 'Bruker SHELXTL'
_computing_publication_material 'Bruker SHELXTL'
_computing_structure_refinement 'SHELXL-2014/7 (Sheldrick, 2014)'
_computing_structure_solution 'SHELXS-97 (Sheldrick, 2008)'
_diffrn_ambient_temperature 299(2)
_diffrn_measured_fraction_theta_full 0.986
_diffrn_measured_fraction_theta_max 0.986
_diffrn_measurement_device_type 'Bruker APEX-II CCD'
_diffrn_measurement_method '\f and \w scans'
_diffrn_radiation_type CuK\a
_diffrn_radiation_wavelength 1.54178
_diffrn_reflns_av_R_equivalents 0.0221
_diffrn_reflns_av_unetI/netI 0.0220
_diffrn_reflns_Laue_measured_fraction_full 0.986
_diffrn_reflns_Laue_measured_fraction_max 0.986
_diffrn_reflns_limit_h_max 11
_diffrn_reflns_limit_h_min -11
_diffrn_reflns_limit_k_max 15
_diffrn_reflns_limit_k_min -15
_diffrn_reflns_limit_l_max 14
_diffrn_reflns_limit_l_min -16
_diffrn_reflns_number 10440
_diffrn_reflns_point_group_measured_fraction_full 0.980
_diffrn_reflns_point_group_measured_fraction_max 0.980
_diffrn_reflns_theta_full 65.994
_diffrn_reflns_theta_max 65.994
_diffrn_reflns_theta_min 5.486
_exptl_absorpt_coefficient_mu 0.641
_exptl_absorpt_correction_type none
_exptl_crystal_colour colorless
_exptl_crystal_density_diffrn 1.167
_exptl_crystal_description block
_exptl_crystal_F_000 720
_exptl_crystal_size_max 0.300
_exptl_crystal_size_mid 0.200
_exptl_crystal_size_min 0.200
_refine_diff_density_max 0.167
_refine_diff_density_min -0.188
_refine_diff_density_rms 0.056
_refine_ls_abs_structure_details
; 
 Flack x determined using 1323 quotients [(I+)-(I-)]/[(I+)+(I-)] 
 (Parsons, Flack and Wagner, Acta Cryst. B69 (2013) 249-259). 
;
_refine_ls_abs_structure_Flack 0.08(5)
_refine_ls_extinction_method none
_refine_ls_goodness_of_fit_ref 1.057
_refine_ls_hydrogen_treatment constr
_refine_ls_matrix_type full
_refine_ls_number_parameters 224
_refine_ls_number_reflns 3227
_refine_ls_number_restraints 0
_refine_ls_restrained_S_all 1.057
_refine_ls_R_factor_all 0.0381
_refine_ls_R_factor_gt 0.0377
_refine_ls_shift/su_max 0.000
_refine_ls_shift/su_mean 0.000
_refine_ls_structure_factor_coef Fsqd
_refine_ls_weighting_details 'w=1/[\s^2^(Fo^2^)+(0.0696P)^2^+0.1192P] where P=(Fo^2^+2Fc^2^)/3'
_refine_ls_weighting_scheme calc
_refine_ls_wR_factor_gt 0.1044
_refine_ls_wR_factor_ref 0.1050
_reflns_Friedel_coverage 0.732
_reflns_Friedel_fraction_full 0.971
_reflns_Friedel_fraction_max 0.971
_reflns_number_gt 3172
_reflns_number_total 3227
_reflns_threshold_expression 'I > 2\s(I)'
_cod_data_source_file np0c01180_si_003.cif
_cod_data_source_block cu_170622B_0m
_cod_depositor_comments 'Adding full bibliography for 1562538--1562543.cif.'
_cod_database_code 1562541
_shelx_shelxl_version_number 2014/7
_shelx_space_group_comment
; 
The symmetry employed for this shelxl refinement is uniquely defined 
by the following loop, which should always be used as a source of 
symmetry information in preference to the above space-group names. 
They are only intended as comments. 
;
_shelx_estimated_absorpt_t_min 0.831
_shelx_estimated_absorpt_t_max 0.882

loop_
_space_group_symop_operation_xyz
'x, y, z'
'x+1/2, -y+1/2, -z'
'-x, y+1/2, -z+1/2'
'-x+1/2, -y, z+1/2'

loop_
_atom_site_label
_atom_site_type_symbol
_atom_site_fract_x
_atom_site_fract_y
_atom_site_fract_z
_atom_site_U_iso_or_equiv
_atom_site_adp_type
_atom_site_occupancy
_atom_site_site_symmetry_order
_atom_site_calc_flag
_atom_site_refinement_flags_posn
_atom_site_refinement_flags_adp
_atom_site_refinement_flags_occupancy
_atom_site_disorder_assembly
_atom_site_disorder_group
C1 C 0.1323(2) 0.86441(17) -0.09758(17) 0.0657(5) Uani 1 1 d . . . . .
H1A H 0.0436 0.8378 -0.0908 0.079 Uiso 1 1 calc R U . . .
H1B H 0.1646 0.8472 -0.1607 0.079 Uiso 1 1 calc R U . . .
C2 C 0.1301(3) 0.97910(19) -0.0856(2) 0.0802(7) Uani 1 1 d . . . . .
H2A H 0.2170 1.0052 -0.1008 0.096 Uiso 1 1 calc R U . . .
H2B H 0.0682 1.0071 -0.1312 0.096 Uiso 1 1 calc R U . . .
C3 C 0.0922(3) 1.01423(18) 0.0134(2) 0.0812(8) Uani 1 1 d . . . . .
H3A H -0.0002 0.9985 0.0238 0.097 Uiso 1 1 calc R U . . .
H3B H 0.1010 1.0866 0.0156 0.097 Uiso 1 1 calc R U . . .
C4 C 0.1730(2) 0.96931(16) 0.09605(19) 0.0686(6) Uani 1 1 d . . . . .
C5 C 0.17232(19) 0.85596(14) 0.07715(14) 0.0524(4) Uani 1 1 d . . . . .
H5 H 0.0777 0.8407 0.0739 0.063 Uiso 1 1 calc R U . . .
C6 C 0.2226(2) 0.77913(15) 0.15034(15) 0.0561(5) Uani 1 1 d . . . . .
H6 H 0.1632 0.7749 0.2055 0.067 Uiso 1 1 calc R U . . .
C8 C 0.21465(19) 0.68518(13) 0.08967(13) 0.0493(4) Uani 1 1 d . . . . .
C9 C 0.21286(19) 0.70713(13) -0.00293(13) 0.0492(4) Uani 1 1 d . . . . .
C10 C 0.22306(19) 0.81896(14) -0.02123(14) 0.0514(4) Uani 1 1 d . . . . .
C11 C 0.2121(2) 0.62605(15) -0.07331(13) 0.0570(5) Uani 1 1 d . . . . .
C12 C 0.2013(2) 0.52078(15) -0.03565(14) 0.0568(5) Uani 1 1 d . . . . .
C13 C 0.1976(2) 0.49797(14) 0.05773(14) 0.0541(5) Uani 1 1 d . . . . .
C14 C 0.2093(2) 0.58107(14) 0.12642(14) 0.0540(4) Uani 1 1 d . . . . .
C15 C 0.1865(3) 0.39269(15) 0.09767(17) 0.0654(6) Uani 1 1 d . . . . .
H15 H 0.1906 0.3984 0.1674 0.078 Uiso 1 1 calc R U . . .
C16 C 0.2994(3) 0.3258(2) 0.0675(3) 0.1077(12) Uani 1 1 d . . . . .
H16A H 0.2926 0.2625 0.0998 0.161 Uiso 1 1 calc R U . . .
H16B H 0.3818 0.3571 0.0837 0.161 Uiso 1 1 calc R U . . .
H16C H 0.2956 0.3151 -0.0002 0.161 Uiso 1 1 calc R U . . .
C17 C 0.0548(3) 0.3451(2) 0.0735(3) 0.0959(10) Uani 1 1 d . . . . .
H17A H 0.0491 0.3348 0.0058 0.144 Uiso 1 1 calc R U . . .
H17B H -0.0155 0.3885 0.0937 0.144 Uiso 1 1 calc R U . . .
H17C H 0.0473 0.2818 0.1057 0.144 Uiso 1 1 calc R U . . .
C18 C 0.3107(3) 1.01709(19) 0.1043(3) 0.0928(9) Uani 1 1 d . . . . .
H18A H 0.3631 0.9796 0.1488 0.139 Uiso 1 1 calc R U . . .
H18B H 0.3021 1.0849 0.1263 0.139 Uiso 1 1 calc R U . . .
H18C H 0.3528 1.0166 0.0429 0.139 Uiso 1 1 calc R U . . .
C19 C 0.0994(4) 0.9893(2) 0.1903(3) 0.0965(10) Uani 1 1 d . . . . .
H19A H 0.0170 0.9537 0.1902 0.145 Uiso 1 1 calc R U . . .
H19B H 0.0828 1.0598 0.1965 0.145 Uiso 1 1 calc R U . . .
H19C H 0.1526 0.9669 0.2429 0.145 Uiso 1 1 calc R U . . .
C20 C 0.3685(2) 0.83891(18) -0.0460(2) 0.0697(6) Uani 1 1 d . . . . .
H20A H 0.4228 0.8240 0.0084 0.105 Uiso 1 1 calc R U . . .
H20B H 0.3794 0.9081 -0.0632 0.105 Uiso 1 1 calc R U . . .
H20C H 0.3943 0.7972 -0.0986 0.105 Uiso 1 1 calc R U . . .
C21 C 0.3912(4) 0.7631(3) 0.2686(2) 0.1014(11) Uani 1 1 d . . . . .
H21A H 0.3249 0.7801 0.3149 0.152 Uiso 1 1 calc R U . . .
H21B H 0.4740 0.7926 0.2869 0.152 Uiso 1 1 calc R U . . .
H21C H 0.4005 0.6916 0.2655 0.152 Uiso 1 1 calc R U . . .
O1 O 0.2192(3) 0.63855(13) -0.15895(11) 0.0887(6) Uani 1 1 d . . . . .
O2 O 0.1952(2) 0.44988(11) -0.10241(11) 0.0797(5) Uani 1 1 d . . . . .
H2 H 0.2015 0.4757 -0.1553 0.119 Uiso 1 1 calc R U . . .
O3 O 0.35375(19) 0.79974(13) 0.17918(13) 0.0772(5) Uani 1 1 d . . . . .
O4 O 0.2128(2) 0.56642(12) 0.21206(10) 0.0835(6) Uani 1 1 d . . . . .

loop_
_atom_site_aniso_label
_atom_site_aniso_U_11
_atom_site_aniso_U_22
_atom_site_aniso_U_33
_atom_site_aniso_U_23
_atom_site_aniso_U_13
_atom_site_aniso_U_12
C1 0.0758(13) 0.0575(12) 0.0640(12) 0.0152(10) 0.0003(10) 0.0090(10)
C2 0.0920(16) 0.0566(13) 0.0920(18) 0.0235(12) -0.0026(14) 0.0136(12)
C3 0.0854(17) 0.0480(12) 0.110(2) 0.0058(12) 0.0026(14) 0.0143(11)
C4 0.0748(13) 0.0441(10) 0.0869(16) -0.0050(11) 0.0051(11) 0.0016(9)
C5 0.0524(9) 0.0439(9) 0.0610(11) 0.0001(8) 0.0048(8) -0.0020(7)
C6 0.0695(12) 0.0463(10) 0.0525(10) -0.0017(8) 0.0005(9) -0.0065(9)
C8 0.0569(10) 0.0432(9) 0.0478(9) 0.0029(7) -0.0007(8) -0.0014(8)
C9 0.0540(10) 0.0430(9) 0.0505(9) 0.0039(7) 0.0044(8) 0.0039(7)
C10 0.0554(10) 0.0417(9) 0.0570(10) 0.0068(8) 0.0056(8) 0.0029(8)
C11 0.0759(12) 0.0506(10) 0.0446(9) 0.0031(8) 0.0063(9) 0.0079(10)
C12 0.0734(13) 0.0467(10) 0.0505(10) -0.0048(8) 0.0027(9) 0.0053(9)
C13 0.0687(11) 0.0428(10) 0.0510(10) 0.0039(7) -0.0031(8) -0.0004(8)
C14 0.0701(11) 0.0445(10) 0.0475(10) 0.0050(8) -0.0053(9) -0.0039(9)
C15 0.0931(16) 0.0432(10) 0.0599(11) 0.0061(9) -0.0075(11) -0.0041(10)
C16 0.092(2) 0.0588(14) 0.172(4) 0.0384(18) -0.008(2) 0.0087(15)
C17 0.0899(19) 0.0661(15) 0.132(3) 0.0228(16) 0.0039(18) -0.0146(13)
C18 0.101(2) 0.0511(12) 0.127(2) -0.0007(14) -0.0090(18) -0.0204(12)
C19 0.123(2) 0.0635(15) 0.103(2) -0.0246(15) 0.0190(18) 0.0081(15)
C20 0.0624(12) 0.0591(12) 0.0874(16) 0.0173(11) 0.0190(11) 0.0035(10)
C21 0.137(3) 0.093(2) 0.0743(17) 0.0005(15) -0.0438(18) -0.0103(19)
O1 0.1578(19) 0.0634(10) 0.0448(8) 0.0048(7) 0.0155(10) 0.0168(11)
O2 0.1351(15) 0.0520(8) 0.0519(8) -0.0093(6) 0.0074(10) 0.0011(9)
O3 0.0879(12) 0.0670(9) 0.0766(10) 0.0085(8) -0.0281(9) -0.0153(8)
O4 0.1467(16) 0.0568(8) 0.0470(8) 0.0100(6) -0.0146(10) -0.0161(10)

loop_
_atom_type_symbol
_atom_type_description
_atom_type_scat_dispersion_real
_atom_type_scat_dispersion_imag
_atom_type_scat_source
C C 0.0181 0.0091 'International Tables Vol C Tables 4.2.6.8 and 6.1.1.4'
H H 0.0000 0.0000 'International Tables Vol C Tables 4.2.6.8 and 6.1.1.4'
O O 0.0492 0.0322 'International Tables Vol C Tables 4.2.6.8 and 6.1.1.4'

loop_
_geom_angle_atom_site_label_1
_geom_angle_atom_site_label_2
_geom_angle_atom_site_label_3
_geom_angle
_geom_angle_site_symmetry_1
_geom_angle_site_symmetry_3
_geom_angle_publ_flag
C10 C1 C2 109.0(2) . . ?
C10 C1 H1A 109.9 . . ?
C2 C1 H1A 109.9 . . ?
C10 C1 H1B 109.9 . . ?
C2 C1 H1B 109.9 . . ?
H1A C1 H1B 108.3 . . ?
C3 C2 C1 114.3(2) . . ?
C3 C2 H2A 108.7 . . ?
C1 C2 H2A 108.7 . . ?
C3 C2 H2B 108.7 . . ?
C1 C2 H2B 108.7 . . ?
H2A C2 H2B 107.6 . . ?
C2 C3 C4 115.8(2) . . ?
C2 C3 H3A 108.3 . . ?
C4 C3 H3A 108.3 . . ?
C2 C3 H3B 108.3 . . ?
C4 C3 H3B 108.3 . . ?
H3A C3 H3B 107.4 . . ?
C5 C4 C18 115.18(19) . . ?
C5 C4 C19 108.5(2) . . ?
C18 C4 C19 107.6(3) . . ?
C5 C4 C3 104.57(19) . . ?
C18 C4 C3 112.1(2) . . ?
C19 C4 C3 108.7(2) . . ?
C4 C5 C6 122.73(18) . . ?
C4 C5 C10 117.72(17) . . ?
C6 C5 C10 105.72(15) . . ?
C4 C5 H5 102.5 . . ?
C6 C5 H5 102.5 . . ?
C10 C5 H5 102.5 . . ?
O3 C6 C8 111.75(18) . . ?
O3 C6 C5 111.81(17) . . ?
C8 C6 C5 99.20(16) . . ?
O3 C6 H6 111.2 . . ?
C8 C6 H6 111.2 . . ?
C5 C6 H6 111.2 . . ?
C9 C8 C14 122.99(17) . . ?
C9 C8 C6 111.43(16) . . ?
C14 C8 C6 125.58(16) . . ?
C8 C9 C11 119.62(17) . . ?
C8 C9 C10 112.36(16) . . ?
C11 C9 C10 127.83(16) . . ?
C9 C10 C1 117.75(17) . . ?
C9 C10 C20 105.89(16) . . ?
C1 C10 C20 110.35(18) . . ?
C9 C10 C5 98.06(14) . . ?
C1 C10 C5 107.18(16) . . ?
C20 C10 C5 117.57(19) . . ?
O1 C11 C9 124.33(19) . . ?
O1 C11 C12 118.65(19) . . ?
C9 C11 C12 117.02(16) . . ?
O2 C12 C13 121.44(19) . . ?
O2 C12 C11 114.85(17) . . ?
C13 C12 C11 123.71(18) . . ?
C12 C13 C14 117.60(17) . . ?
C12 C13 C15 124.84(18) . . ?
C14 C13 C15 117.54(17) . . ?
O4 C14 C13 121.73(18) . . ?
O4 C14 C8 119.48(18) . . ?
C13 C14 C8 118.78(16) . . ?
C16 C15 C17 110.8(2) . . ?
C16 C15 C13 112.9(2) . . ?
C17 C15 C13 111.8(2) . . ?
C16 C15 H15 107.0 . . ?
C17 C15 H15 107.0 . . ?
C13 C15 H15 107.0 . . ?
C15 C16 H16A 109.5 . . ?
C15 C16 H16B 109.5 . . ?
H16A C16 H16B 109.5 . . ?
C15 C16 H16C 109.5 . . ?
H16A C16 H16C 109.5 . . ?
H16B C16 H16C 109.5 . . ?
C15 C17 H17A 109.5 . . ?
C15 C17 H17B 109.5 . . ?
H17A C17 H17B 109.5 . . ?
C15 C17 H17C 109.5 . . ?
H17A C17 H17C 109.5 . . ?
H17B C17 H17C 109.5 . . ?
C4 C18 H18A 109.5 . . ?
C4 C18 H18B 109.5 . . ?
H18A C18 H18B 109.5 . . ?
C4 C18 H18C 109.5 . . ?
H18A C18 H18C 109.5 . . ?
H18B C18 H18C 109.5 . . ?
C4 C19 H19A 109.5 . . ?
C4 C19 H19B 109.5 . . ?
H19A C19 H19B 109.5 . . ?
C4 C19 H19C 109.5 . . ?
H19A C19 H19C 109.5 . . ?
H19B C19 H19C 109.5 . . ?
C10 C20 H20A 109.5 . . ?
C10 C20 H20B 109.5 . . ?
H20A C20 H20B 109.5 . . ?
C10 C20 H20C 109.5 . . ?
H20A C20 H20C 109.5 . . ?
H20B C20 H20C 109.5 . . ?
O3 C21 H21A 109.5 . . ?
O3 C21 H21B 109.5 . . ?
H21A C21 H21B 109.5 . . ?
O3 C21 H21C 109.5 . . ?
H21A C21 H21C 109.5 . . ?
H21B C21 H21C 109.5 . . ?
C12 O2 H2 109.5 . . ?
C21 O3 C6 116.3(2) . . ?

loop_
_geom_bond_atom_site_label_1
_geom_bond_atom_site_label_2
_geom_bond_distance
_geom_bond_site_symmetry_2
_geom_bond_publ_flag
C1 C10 1.535(3) . ?
C1 C2 1.540(3) . ?
C1 H1A 0.9700 . ?
C1 H1B 0.9700 . ?
C2 C3 1.512(4) . ?
C2 H2A 0.9700 . ?
C2 H2B 0.9700 . ?
C3 C4 1.539(4) . ?
C3 H3A 0.9700 . ?
C3 H3B 0.9700 . ?
C4 C5 1.535(3) . ?
C4 C18 1.536(4) . ?
C4 C19 1.538(4) . ?
C5 C6 1.536(3) . ?
C5 C10 1.551(3) . ?
C5 H5 0.9800 . ?
C6 O3 1.414(3) . ?
C6 C8 1.517(3) . ?
C6 H6 0.9800 . ?
C8 C9 1.330(3) . ?
C8 C14 1.482(2) . ?
C9 C11 1.464(3) . ?
C9 C10 1.517(2) . ?
C10 C20 1.536(3) . ?
C11 O1 1.213(2) . ?
C11 C12 1.504(3) . ?
C12 O2 1.332(2) . ?
C12 C13 1.343(3) . ?
C13 C14 1.473(3) . ?
C13 C15 1.516(3) . ?
C14 O4 1.216(2) . ?
C15 C16 1.511(4) . ?
C15 C17 1.515(4) . ?
C15 H15 0.9800 . ?
C16 H16A 0.9600 . ?
C16 H16B 0.9600 . ?
C16 H16C 0.9600 . ?
C17 H17A 0.9600 . ?
C17 H17B 0.9600 . ?
C17 H17C 0.9600 . ?
C18 H18A 0.9600 . ?
C18 H18B 0.9600 . ?
C18 H18C 0.9600 . ?
C19 H19A 0.9600 . ?
C19 H19B 0.9600 . ?
C19 H19C 0.9600 . ?
C20 H20A 0.9600 . ?
C20 H20B 0.9600 . ?
C20 H20C 0.9600 . ?
C21 O3 1.397(3) . ?
C21 H21A 0.9600 . ?
C21 H21B 0.9600 . ?
C21 H21C 0.9600 . ?
O2 H2 0.8200 . ?

loop_
_geom_hbond_atom_site_label_D
_geom_hbond_atom_site_label_H
_geom_hbond_atom_site_label_A
_geom_hbond_distance_DH
_geom_hbond_distance_HA
_geom_hbond_distance_DA
_geom_hbond_angle_DHA
_geom_hbond_site_symmetry_A
O2 H2 O4 0.82 2.13 2.769(2) 135.3 4_564
O2 H2 O1 0.82 2.18 2.650(2) 116.5 .
C21 H21C O4 0.96 2.64 3.283(4) 124.9 .
C21 H21C O4 0.96 2.64 3.283(4) 124.9 .
O2 H2 O1 0.82 2.18 2.650(2) 116.5 .
C21 H21C O4 0.96 2.64 3.283(4) 124.9 .
O2 H2 O1 0.82 2.18 2.650(2) 116.5 .
O2 H2 O4 0.82 2.13 2.769(2) 135.3 4_564

loop_
_geom_torsion_atom_site_label_1
_geom_torsion_atom_site_label_2
_geom_torsion_atom_site_label_3
_geom_torsion_atom_site_label_4
_geom_torsion
_geom_torsion_site_symmetry_1
_geom_torsion_site_symmetry_2
_geom_torsion_site_symmetry_3
_geom_torsion_site_symmetry_4
_geom_torsion_publ_flag
C10 C1 C2 C3 -54.7(3) . . . . ?
C1 C2 C3 C4 53.2(3) . . . . ?
C2 C3 C4 C5 -49.0(3) . . . . ?
C2 C3 C4 C18 76.4(3) . . . . ?
C2 C3 C4 C19 -164.7(2) . . . . ?
C18 C4 C5 C6 66.5(3) . . . . ?
C19 C4 C5 C6 -54.1(3) . . . . ?
C3 C4 C5 C6 -170.0(2) . . . . ?
C18 C4 C5 C10 -68.1(3) . . . . ?
C19 C4 C5 C10 171.3(2) . . . . ?
C3 C4 C5 C10 55.4(3) . . . . ?
C4 C5 C6 O3 -55.2(3) . . . . ?
C10 C5 C6 O3 83.9(2) . . . . ?
C4 C5 C6 C8 -173.18(18) . . . . ?
C10 C5 C6 C8 -34.1(2) . . . . ?
O3 C6 C8 C9 -97.5(2) . . . . ?
C5 C6 C8 C9 20.5(2) . . . . ?
O3 C6 C8 C14 82.5(2) . . . . ?
C5 C6 C8 C14 -159.45(19) . . . . ?
C14 C8 C9 C11 -3.1(3) . . . . ?
C6 C8 C9 C11 176.93(19) . . . . ?
C14 C8 C9 C10 -178.46(18) . . . . ?
C6 C8 C9 C10 1.6(2) . . . . ?
C8 C9 C10 C1 -136.9(2) . . . . ?
C11 C9 C10 C1 48.2(3) . . . . ?
C8 C9 C10 C20 99.1(2) . . . . ?
C11 C9 C10 C20 -75.8(3) . . . . ?
C8 C9 C10 C5 -22.6(2) . . . . ?
C11 C9 C10 C5 162.5(2) . . . . ?
C2 C1 C10 C9 164.48(19) . . . . ?
C2 C1 C10 C20 -73.8(2) . . . . ?
C2 C1 C10 C5 55.3(2) . . . . ?
C4 C5 C10 C9 176.11(18) . . . . ?
C6 C5 C10 C9 34.63(19) . . . . ?
C4 C5 C10 C1 -61.5(2) . . . . ?
C6 C5 C10 C1 157.05(16) . . . . ?
C4 C5 C10 C20 63.4(2) . . . . ?
C6 C5 C10 C20 -78.1(2) . . . . ?
C8 C9 C11 O1 -175.0(2) . . . . ?
C10 C9 C11 O1 -0.4(4) . . . . ?
C8 C9 C11 C12 5.3(3) . . . . ?
C10 C9 C11 C12 179.84(19) . . . . ?
O1 C11 C12 O2 -2.6(3) . . . . ?
C9 C11 C12 O2 177.2(2) . . . . ?
O1 C11 C12 C13 177.5(3) . . . . ?
C9 C11 C12 C13 -2.7(3) . . . . ?
O2 C12 C13 C14 178.0(2) . . . . ?
C11 C12 C13 C14 -2.1(3) . . . . ?
O2 C12 C13 C15 0.0(4) . . . . ?
C11 C12 C13 C15 179.9(2) . . . . ?
C12 C13 C14 O4 -176.6(2) . . . . ?
C15 C13 C14 O4 1.5(3) . . . . ?
C12 C13 C14 C8 4.4(3) . . . . ?
C15 C13 C14 C8 -177.5(2) . . . . ?
C9 C8 C14 O4 179.2(2) . . . . ?
C6 C8 C14 O4 -0.9(4) . . . . ?
C9 C8 C14 C13 -1.8(3) . . . . ?
C6 C8 C14 C13 178.1(2) . . . . ?
C12 C13 C15 C16 59.7(3) . . . . ?
C14 C13 C15 C16 -118.3(3) . . . . ?
C12 C13 C15 C17 -66.0(3) . . . . ?
C14 C13 C15 C17 116.0(3) . . . . ?
C8 C6 O3 C21 -94.4(3) . . . . ?
C5 C6 O3 C21 155.4(2) . . . . ?
